data_2214954
loop_
_publ_author_name
'Sarojini, B. K.'
'Narayana, B.'
'Sunil, K.'
'Yathirajan, H. S.'
'Bolte, Michael'

_publ_section_title
;
 2-Bromo-<i>N</i>'-[(<i>E</i>)-4-hydroxybenzylidene]-5-methoxybenzohydrazide
;
_journal_coeditor_code AT2377
_journal_issue 9
_journal_name_full 'Acta Crystallographica Section E'
_journal_page_first o3862
_journal_page_last o3863
_journal_paper_doi 10.1107/S1600536807040603
_journal_volume 63
_journal_year 2007
_chemical_formula_iupac 'C15 H13 Br N2 O3'
_chemical_formula_moiety 'C15 H13 Br N2 O3'
_chemical_formula_sum 'C15 H13 Br N2 O3'
_chemical_formula_weight 349.18
_chemical_name_systematic
;
2-Bromo-N'-[(E)-4-hydroxybenzylidene]-5-methoxybenzohydrazide
;
_space_group_IT_number 19
_symmetry_cell_setting orthorhombic
_symmetry_space_group_name_Hall 'P 2ac 2ab'
_symmetry_space_group_name_H-M 'P 21 21 21'
_atom_sites_solution_hydrogens geom
_atom_sites_solution_primary direct
_atom_sites_solution_secondary difmap
_audit_creation_method SHELXL97
_cell_angle_alpha 90.00
_cell_angle_beta 90.00
_cell_angle_gamma 90.00
_cell_formula_units_Z 4
_cell_length_a 9.4902(6)
_cell_length_b 10.9347(8)
_cell_length_c 14.8687(10)
_cell_measurement_reflns_used 13820
_cell_measurement_temperature 173(2)
_cell_measurement_theta_max 27.7
_cell_measurement_theta_min 3.9
_cell_volume 1542.96(18)
_computing_cell_refinement X-AREA
_computing_data_collection 'X-AREA (Stoe & Cie, 2001)'
_computing_data_reduction 'X-AREA [Or X-RED ?]'
_computing_molecular_graphics 'PLATON (Spek, 2003)'
_computing_publication_material SHELXL97
_computing_structure_refinement 'SHELXL97 (Sheldrick, 1997)'
_computing_structure_solution 'SHELXS97 (Sheldrick, 1990)'
_diffrn_ambient_temperature 173(2)
_diffrn_measured_fraction_theta_full 0.994
_diffrn_measured_fraction_theta_max 0.993
_diffrn_measurement_device_type 'Stoe IPDSII two-circle'
_diffrn_measurement_method \w
_diffrn_radiation_monochromator graphite
_diffrn_radiation_source 'fine-focus sealed tube'
_diffrn_radiation_type MoK\a
_diffrn_radiation_wavelength 0.71073
_diffrn_reflns_av_R_equivalents 0.0443
_diffrn_reflns_av_sigmaI/netI 0.0356
_diffrn_reflns_limit_h_max 10
_diffrn_reflns_limit_h_min -12
_diffrn_reflns_limit_k_max 11
_diffrn_reflns_limit_k_min -14
_diffrn_reflns_limit_l_max 19
_diffrn_reflns_limit_l_min -19
_diffrn_reflns_number 13120
_diffrn_reflns_theta_full 25.00
_diffrn_reflns_theta_max 27.56
_diffrn_reflns_theta_min 3.95
_diffrn_standards_number 0
_exptl_absorpt_coefficient_mu 2.675
_exptl_absorpt_correction_T_max 0.5782
_exptl_absorpt_correction_T_min 0.5320
_exptl_absorpt_correction_type multi-scan
_exptl_absorpt_process_details '(MULABS; Spek, 2003; Blessing, 1995)'
_exptl_crystal_colour colourless
_exptl_crystal_density_diffrn 1.503
_exptl_crystal_density_method 'not measured'
_exptl_crystal_description block
_exptl_crystal_F_000 704
_exptl_crystal_size_max 0.27
_exptl_crystal_size_mid 0.25
_exptl_crystal_size_min 0.23
_refine_diff_density_max 0.374
_refine_diff_density_min -0.583
_refine_ls_abs_structure_details 'Flack (1983), with 1510 Friedel pairs'
_refine_ls_abs_structure_Flack -0.004(8)
_refine_ls_extinction_coef 0.0078(8)
_refine_ls_extinction_expression Fc^*^=kFc[1+0.001xFc^2^\l^3^/sin(2\q)]^-1/4^
_refine_ls_extinction_method 'SHELXL97 (Sheldrick, 1997)'
_refine_ls_goodness_of_fit_ref 1.061
_refine_ls_hydrogen_treatment mixed
_refine_ls_matrix_type full
_refine_ls_number_parameters 200
_refine_ls_number_reflns 3536
_refine_ls_number_restraints 0
_refine_ls_restrained_S_all 1.061
_refine_ls_R_factor_all 0.0392
_refine_ls_R_factor_gt 0.0324
_refine_ls_shift/su_max 0.001
_refine_ls_shift/su_mean 0.000
_refine_ls_structure_factor_coef Fsqd
_refine_ls_weighting_details 'calc w = 1/[\s^2^(Fo^2^)+(0.0288P)^2^+0.3101P] where P=(Fo^2^+2Fc^2^)/3'
_refine_ls_weighting_scheme calc
_refine_ls_wR_factor_gt 0.0619
_refine_ls_wR_factor_ref 0.0637
_reflns_number_gt 3204
_reflns_number_total 3536
_reflns_threshold_expression I>2\s(I)
_cod_data_source_file at2377.cif
_cod_data_source_block I
_cod_database_code 2214954
_cod_database_fobs_code 2214954

loop_
_symmetry_equiv_pos_as_xyz
'x, y, z'
'-x+1/2, -y, z+1/2'
'-x, y+1/2, -z+1/2'
'x+1/2, -y+1/2, -z'

loop_
_atom_site_type_symbol
_atom_site_label
_atom_site_fract_x
_atom_site_fract_y
_atom_site_fract_z
_atom_site_U_iso_or_equiv
_atom_site_adp_type
_atom_site_calc_flag
_atom_site_refinement_flags
_atom_site_occupancy
Br Br1 0.82669(3) 0.43390(3) 0.193021(18) 0.03868(10) Uani d . 1
C C1 0.6507(2) 0.6879(2) 0.18939(15) 0.0214(5) Uani d . 1
O O1 0.6900(3) 0.78219(16) 0.22737(11) 0.0330(5) Uani d . 1
O O2 0.0445(2) 0.60418(16) 0.63181(11) 0.0272(4) Uani d . 1
H H2 0.068(5) 0.664(4) 0.665(3) 0.076(14) Uiso d . 1
N N1 0.5450(2) 0.6169(2) 0.21810(12) 0.0241(4) Uani d . 1
H H1 0.527(3) 0.552(3) 0.1878(17) 0.022(6) Uiso d . 1
N N2 0.4773(2) 0.64534(18) 0.29896(13) 0.0232(4) Uani d . 1
C C2 0.3686(2) 0.5793(2) 0.31537(15) 0.0237(5) Uani d . 1
H H2A 0.3412 0.5197 0.2723 0.028 Uiso calc R 1
C C11 0.7159(3) 0.6461(2) 0.10162(15) 0.0211(5) Uani d . 1
C C12 0.7929(3) 0.5383(2) 0.09271(16) 0.0247(5) Uani d . 1
C C13 0.8508(3) 0.5061(3) 0.00963(17) 0.0319(6) Uani d . 1
H H13 0.9046 0.4332 0.0040 0.038 Uiso calc R 1
C C14 0.8296(3) 0.5809(3) -0.06481(15) 0.0324(5) Uani d . 1
H H14 0.8690 0.5590 -0.1213 0.039 Uiso calc R 1
C C15 0.7508(3) 0.6875(3) -0.05688(16) 0.0275(6) Uani d . 1
C C16 0.6950(3) 0.7216(2) 0.02622(15) 0.0234(5) Uani d . 1
H H16 0.6431 0.7955 0.0318 0.028 Uiso calc R 1
O O17 0.7327(2) 0.7531(2) -0.13480(12) 0.0392(5) Uani d . 1
C C17 0.6250(4) 0.8451(3) -0.1348(2) 0.0440(8) Uani d . 1
H H17A 0.5357 0.8090 -0.1149 0.066 Uiso calc R 1
H H17B 0.6139 0.8779 -0.1957 0.066 Uiso calc R 1
H H17C 0.6517 0.9112 -0.0937 0.066 Uiso calc R 1
C C21 0.2849(3) 0.5918(2) 0.39774(14) 0.0214(5) Uani d . 1
C C22 0.1683(3) 0.5158(2) 0.40985(14) 0.0260(5) Uani d . 1
H H22 0.1440 0.4586 0.3643 0.031 Uiso calc R 1
C C23 0.0871(3) 0.5224(2) 0.48754(16) 0.0258(5) Uani d . 1
H H23 0.0065 0.4717 0.4945 0.031 Uiso calc R 1
C C24 0.1255(3) 0.6041(2) 0.55512(14) 0.0205(5) Uani d . 1
C C25 0.2405(3) 0.6819(2) 0.54426(17) 0.0239(5) Uani d . 1
H H25 0.2646 0.7383 0.5903 0.029 Uiso calc R 1
C C26 0.3199(3) 0.6764(2) 0.46560(14) 0.0252(5) Uani d . 1
H H26 0.3979 0.7299 0.4577 0.030 Uiso calc R 1

loop_
_atom_site_aniso_label
_atom_site_aniso_U_11
_atom_site_aniso_U_22
_atom_site_aniso_U_33
_atom_site_aniso_U_12
_atom_site_aniso_U_13
_atom_site_aniso_U_23
Br1 0.04558(16) 0.03697(14) 0.03348(13) 0.01019(15) -0.00287(13) 0.00721(12)
C1 0.0258(13) 0.0210(10) 0.0173(9) -0.0010(9) 0.0012(10) -0.0001(9)
O1 0.0473(13) 0.0280(9) 0.0236(7) -0.0128(10) 0.0101(9) -0.0082(7)
O2 0.0409(11) 0.0212(9) 0.0195(7) -0.0053(8) 0.0122(8) -0.0018(7)
N1 0.0281(11) 0.0262(11) 0.0180(9) -0.0055(9) 0.0068(8) -0.0077(8)
N2 0.0271(10) 0.0270(10) 0.0154(8) 0.0011(8) 0.0064(9) -0.0035(8)
C2 0.0282(12) 0.0240(12) 0.0189(9) 0.0019(10) 0.0023(9) -0.0016(9)
C11 0.0220(12) 0.0224(12) 0.0188(10) -0.0060(10) 0.0024(9) -0.0031(8)
C12 0.0256(14) 0.0246(13) 0.0239(11) 0.0005(10) -0.0013(9) -0.0013(9)
C13 0.0303(16) 0.0316(14) 0.0338(13) 0.0099(12) 0.0025(11) -0.0088(10)
C14 0.0340(13) 0.0398(15) 0.0232(10) 0.0041(15) 0.0083(11) -0.0064(10)
C15 0.0294(15) 0.0355(15) 0.0177(11) -0.0026(12) 0.0026(10) -0.0002(10)
C16 0.0230(15) 0.0251(12) 0.0222(10) -0.0043(11) 0.0049(10) -0.0022(9)
O17 0.0472(13) 0.0501(13) 0.0204(8) 0.0101(10) 0.0085(8) 0.0074(9)
C17 0.052(2) 0.0474(19) 0.0329(14) 0.0081(15) 0.0011(13) 0.0137(13)
C21 0.0248(12) 0.0220(12) 0.0174(9) 0.0016(9) 0.0019(8) -0.0023(8)
C22 0.0321(13) 0.0262(11) 0.0197(9) -0.0033(13) 0.0023(11) -0.0065(8)
C23 0.0286(14) 0.0257(12) 0.0230(11) -0.0080(10) 0.0052(10) -0.0034(9)
C24 0.0286(12) 0.0163(11) 0.0165(9) 0.0026(9) 0.0055(9) 0.0003(8)
C25 0.0315(14) 0.0197(12) 0.0205(11) -0.0010(11) 0.0039(10) -0.0054(9)
C26 0.0265(13) 0.0241(11) 0.0248(10) -0.0046(13) 0.0029(12) -0.0023(9)

loop_
_atom_type_symbol
_atom_type_description
_atom_type_scat_dispersion_real
_atom_type_scat_dispersion_imag
_atom_type_scat_source
C C 0.0033 0.0016 'International Tables Vol C Tables 4.2.6.8 and 6.1.1.4'
H H 0.0000 0.0000 'International Tables Vol C Tables 4.2.6.8 and 6.1.1.4'
Br Br -0.2901 2.4595 'International Tables Vol C Tables 4.2.6.8 and 6.1.1.4'
N N 0.0061 0.0033 'International Tables Vol C Tables 4.2.6.8 and 6.1.1.4'
O O 0.0106 0.0060 'International Tables Vol C Tables 4.2.6.8 and 6.1.1.4'

loop_
_geom_angle_atom_site_label_1
_geom_angle_atom_site_label_2
_geom_angle_atom_site_label_3
_geom_angle
O1 C1 N1 124.5(2)
O1 C1 C11 121.5(2)
N1 C1 C11 114.0(2)
C24 O2 H2 110(3)
C1 N1 N2 119.3(2)
C1 N1 H1 117.8(18)
N2 N1 H1 122.7(18)
C2 N2 N1 114.07(19)
N2 C2 C21 122.8(2)
N2 C2 H2A 118.6
C21 C2 H2A 118.6
C12 C11 C16 119.7(2)
C12 C11 C1 123.5(2)
C16 C11 C1 116.9(2)
C11 C12 C13 120.2(2)
C11 C12 Br1 121.37(17)
C13 C12 Br1 118.36(19)
C14 C13 C12 119.9(2)
C14 C13 H13 120.0
C12 C13 H13 120.0
C15 C14 C13 120.2(2)
C15 C14 H14 119.9
C13 C14 H14 119.9
O17 C15 C14 115.7(2)
O17 C15 C16 124.1(3)
C14 C15 C16 120.2(2)
C15 C16 C11 119.7(2)
C15 C16 H16 120.1
C11 C16 H16 120.1
C15 O17 C17 117.1(2)
O17 C17 H17A 109.5
O17 C17 H17B 109.5
H17A C17 H17B 109.5
O17 C17 H17C 109.5
H17A C17 H17C 109.5
H17B C17 H17C 109.5
C22 C21 C26 119.1(2)
C22 C21 C2 118.8(2)
C26 C21 C2 122.1(2)
C23 C22 C21 121.0(2)
C23 C22 H22 119.5
C21 C22 H22 119.5
C22 C23 C24 119.2(2)
C22 C23 H23 120.4
C24 C23 H23 120.4
O2 C24 C25 122.3(2)
O2 C24 C23 116.9(2)
C25 C24 C23 120.9(2)
C26 C25 C24 119.7(2)
C26 C25 H25 120.1
C24 C25 H25 120.1
C25 C26 C21 120.1(2)
C25 C26 H26 120.0
C21 C26 H26 120.0

loop_
_geom_bond_atom_site_label_1
_geom_bond_atom_site_label_2
_geom_bond_distance
Br1 C12 1.905(2)
C1 O1 1.234(3)
C1 N1 1.338(3)
C1 C11 1.515(3)
O2 C24 1.375(3)
O2 H2 0.84(5)
N1 N2 1.398(3)
N1 H1 0.86(3)
N2 C2 1.282(3)
C2 C21 1.466(3)
C2 H2A 0.9500
C11 C12 1.393(3)
C11 C16 1.406(3)
C12 C13 1.397(3)
C13 C14 1.391(4)
C13 H13 0.9500
C14 C15 1.390(4)
C14 H14 0.9500
C15 O17 1.373(3)
C15 C16 1.395(3)
C16 H16 0.9500
O17 C17 1.434(4)
C17 H17A 0.9800
C17 H17B 0.9800
C17 H17C 0.9800
C21 C22 1.396(4)
C21 C26 1.409(3)
C22 C23 1.390(3)
C22 H22 0.9500
C23 C24 1.394(3)
C23 H23 0.9500
C24 C25 1.392(4)
C25 C26 1.393(3)
C25 H25 0.9500
C26 H26 0.9500

loop_
_geom_hbond_atom_site_label_D
_geom_hbond_atom_site_label_H
_geom_hbond_atom_site_label_A
_geom_hbond_site_symmetry_A
_geom_hbond_distance_DH
_geom_hbond_distance_HA
_geom_hbond_distance_DA
_geom_hbond_angle_DHA
O2 H2 O1 4_466 0.84(5) 2.07(4) 2.799(3) 145(4)
O2 H2 N2 4_466 0.84(5) 2.32(5) 2.995(3) 137(4)
N1 H1 O2 2_564 0.86(3) 2.01(3) 2.866(3) 170(3)

loop_
_geom_torsion_atom_site_label_1
_geom_torsion_atom_site_label_2
_geom_torsion_atom_site_label_3
_geom_torsion_atom_site_label_4
_geom_torsion
O1 C1 N1 N2 -3.6(4)
C11 C1 N1 N2 179.3(2)
C1 N1 N2 C2 173.1(2)
N1 N2 C2 C21 178.2(2)
O1 C1 C11 C12 115.3(3)
N1 C1 C11 C12 -67.5(3)
O1 C1 C11 C16 -65.2(3)
N1 C1 C11 C16 112.0(3)
C16 C11 C12 C13 0.9(4)
C1 C11 C12 C13 -179.6(2)
C16 C11 C12 Br1 179.08(19)
C1 C11 C12 Br1 -1.4(3)
C11 C12 C13 C14 -1.1(4)
Br1 C12 C13 C14 -179.3(2)
C12 C13 C14 C15 -0.1(4)
C13 C14 C15 O17 -178.2(3)
C13 C14 C15 C16 1.4(4)
O17 C15 C16 C11 178.0(2)
C14 C15 C16 C11 -1.5(4)
C12 C11 C16 C15 0.4(4)
C1 C11 C16 C15 -179.2(2)
C14 C15 O17 C17 164.8(3)
C16 C15 O17 C17 -14.7(4)
N2 C2 C21 C22 -180.0(2)
N2 C2 C21 C26 -1.1(4)
C26 C21 C22 C23 -0.1(4)
C2 C21 C22 C23 178.7(2)
C21 C22 C23 C24 -1.7(4)
C22 C23 C24 O2 -177.9(2)
C22 C23 C24 C25 2.3(4)
O2 C24 C25 C26 179.0(2)
C23 C24 C25 C26 -1.2(4)
C24 C25 C26 C21 -0.6(4)
C22 C21 C26 C25 1.3(4)
C2 C21 C26 C25 -177.5(2)

loop_
_cod_related_entry_id
_cod_related_entry_database
_cod_related_entry_code
1 ChemSpider 21184446
